data_7129446
loop_
_publ_author_name
'Gr\"odler, Dennis'
'Weidemann, Martin L.'
'Lichtenberg, Andreas'
'Greven, Tobias'
'Nickstadt, Robin'
'Haydo, Malek'
'Wickleder, Mathias'
'Klein, Axel'
'Johrendt, Dirk'
'Mathur, Sanjay'
'Zegke, Markus'
'Raauf, Aida'

_publ_section_title
;
 Heterobimetallic uranyl(vi) alkoxides of lanthanoids: formation through
 simple ligand exchange
;
_journal_name_full 'Chemical Communications'
_journal_paper_doi 10.1039/D1CC05444A
_journal_year 2022
_chemical_formula_moiety 'C40 H91 Ho2 K O12 U, C3 H3'
_chemical_formula_sum 'C43 H94 Ho2 K O12 U'
_chemical_formula_weight 1410.17
_space_group_crystal_system triclinic
_space_group_IT_number 2
_space_group_name_Hall '-P 1'
_space_group_name_H-M_alt 'P -1'
_atom_sites_solution_hydrogens mixed
_atom_sites_solution_primary direct
_audit_creation_date 2021-09-15
_audit_creation_method
;
Olex2 1.2
(compiled 2017.08.10 svn.r3458 for OlexSys, GUI svn.r5381)
;
_audit_update_record
;
2021-11-17 deposited with the CCDC.	2021-12-14 downloaded from the CCDC.
;
_cell_angle_alpha 89.721(5)
_cell_angle_beta 85.951(5)
_cell_angle_gamma 67.983(4)
_cell_formula_units_Z 2
_cell_length_a 11.0759(14)
_cell_length_b 13.4602(17)
_cell_length_c 20.604(3)
_cell_measurement_reflns_used 9909
_cell_measurement_temperature 100(2)
_cell_measurement_theta_max 30.530
_cell_measurement_theta_min 2.320
_cell_volume 2839.8(7)
_computing_cell_refinement 'SAINT V8.40A (?, 2016)'
_computing_data_reduction 'SAINT V8.40A (?, 2016)'
_computing_molecular_graphics 'Olex2 (Dolomanov et al., 2009)'
_computing_publication_material 'Olex2 (Dolomanov et al., 2009)'
_computing_structure_refinement 'XL (Sheldrick, 2008)'
_computing_structure_solution 'ShelXS (Sheldrick, 2008)'
_diffrn_ambient_temperature 100.0
_diffrn_measured_fraction_theta_full 0.999
_diffrn_measured_fraction_theta_max 0.999
_diffrn_measurement_device_type 'Bruker APEX-II CCD'
_diffrn_measurement_method '\f and \w scans'
_diffrn_radiation_type MoK\a
_diffrn_radiation_wavelength 0.71073
_diffrn_reflns_av_R_equivalents 0.0699
_diffrn_reflns_av_unetI/netI 0.0249
_diffrn_reflns_Laue_measured_fraction_full 0.999
_diffrn_reflns_Laue_measured_fraction_max 0.999
_diffrn_reflns_limit_h_max 13
_diffrn_reflns_limit_h_min -13
_diffrn_reflns_limit_k_max 16
_diffrn_reflns_limit_k_min -16
_diffrn_reflns_limit_l_max 24
_diffrn_reflns_limit_l_min -24
_diffrn_reflns_number 213575
_diffrn_reflns_point_group_measured_fraction_full 0.999
_diffrn_reflns_point_group_measured_fraction_max 0.999
_diffrn_reflns_theta_full 25.242
_diffrn_reflns_theta_max 25.350
_diffrn_reflns_theta_min 1.982
_diffrn_standards_number 0
_exptl_absorpt_coefficient_mu 5.725
_exptl_absorpt_correction_T_max 0.7461
_exptl_absorpt_correction_T_min 0.5879
_exptl_absorpt_correction_type multi-scan
_exptl_absorpt_process_details
'SADABS-2016/2 (Bruker,2016/2) was used for absorption correction. wR2(int) was 0.1222 before and 0.0821 after correction. The Ratio of minimum to maximum transmission is 0.7825. The \l/2 correction factor is Not present.'
_exptl_crystal_colour 'clear light orange'
_exptl_crystal_colour_lustre clear
_exptl_crystal_colour_modifier light
_exptl_crystal_colour_primary orange
_exptl_crystal_density_diffrn 1.649
_exptl_crystal_description plate
_exptl_crystal_F_000 1386
_exptl_crystal_size_max 0.195
_exptl_crystal_size_mid 0.166
_exptl_crystal_size_min 0.133
_refine_diff_density_max 5.076
_refine_diff_density_min -8.121
_refine_diff_density_rms 0.294
_refine_ls_extinction_method none
_refine_ls_goodness_of_fit_ref 1.218
_refine_ls_hydrogen_treatment mixed
_refine_ls_matrix_type full
_refine_ls_number_parameters 565
_refine_ls_number_reflns 10402
_refine_ls_number_restraints 533
_refine_ls_restrained_S_all 1.189
_refine_ls_R_factor_all 0.0731
_refine_ls_R_factor_gt 0.0638
_refine_ls_shift/su_max 0.001
_refine_ls_shift/su_mean 0.000
_refine_ls_structure_factor_coef Fsqd
_refine_ls_weighting_details 'w=1/[\s^2^(Fo^2^)+162.1559P] where P=(Fo^2^+2Fc^2^)/3'
_refine_ls_weighting_scheme calc
_refine_ls_wR_factor_gt 0.1661
_refine_ls_wR_factor_ref 0.1724
_reflns_Friedel_coverage 0.000
_reflns_number_gt 9339
_reflns_number_total 10402
_reflns_threshold_expression 'I > 2\s(I)'
_cod_data_source_file d1cc05444a2.cif
_cod_data_source_block mo_dg127_fullc3_c
_cod_original_cell_volume 2839.8(6)
_cod_database_code 7129446
_shelx_shelxl_version_number 2018/3
_shelx_space_group_comment
;
The symmetry employed for this shelxl refinement is uniquely defined
by the following loop, which should always be used as a source of
symmetry information in preference to the above space-group names.
They are only intended as comments.
;
_shelx_estimated_absorpt_t_max 0.516
_shelx_estimated_absorpt_t_min 0.401
_olex2_refinement_description
;
1. Fixed Uiso
 At 1.2 times of:
  All C(H) groups
 At 1.5 times of:
  All C(H,H,H) groups, All O(H) groups
2. Restrained distances
 O10-H10
 0.87 with sigma of 0.01
 C29-H10
 1.922928 with sigma of 0.02
 K1-H10
 3.188703 with sigma of 0.02
3. Rigid body (RIGU) restrains
 All non-hydrogen atoms
 with sigma for 1-2 distances of 0.004 and sigma for 1-3 distances of 0.004
4.a Aromatic/amide H refined with riding coordinates:
 C41(H41), C42(H42), C43(H43)
4.b Idealised Me refined as rotating group:
 C2(H2A,H2B,H2C), C3(H3A,H3B,H3C), C4(H4A,H4B,H4C), C6(H6A,H6B,H6C), C7(H7A,
 H7B,H7C), C8(H8A,H8B,H8C), C10(H10A,H10B,H10C), C11(H11A,H11B,H11C), C12(H12A,
 H12B,H12C), C14(H14A,H14B,H14C), C15(H15A,H15B,H15C), C16(H16A,H16B,H16C),
 C18(H18A,H18B,H18C), C19(H19A,H19B,H19C), C20(H20A,H20B,H20C), C22(H22A,H22B,
 H22C), C23(H23A,H23B,H23C), C24(H24A,H24B,H24C), C26(H26A,H26B,H26C), C27(H27A,
 H27B,H27C), C28(H28A,H28B,H28C), C30(H30A,H30B,H30C), C31(H31A,H31B,H31C),
 C32(H32A,H32B,H32C), C34(H34A,H34B,H34C), C35(H35A,H35B,H35C), C36(H36A,H36B,
 H36C), C38(H38A,H38B,H38C), C39(H39A,H39B,H39C), C40(H40A,H40B,H40C)
;
_olex2_submission_special_instructions 'No special instructions were received'

loop_
_space_group_symop_operation_xyz
'x, y, z'
'-x, -y, -z'

loop_
_atom_site_label
_atom_site_type_symbol
_atom_site_fract_x
_atom_site_fract_y
_atom_site_fract_z
_atom_site_U_iso_or_equiv
_atom_site_adp_type
_atom_site_occupancy
_atom_site_site_symmetry_order
_atom_site_calc_flag
_atom_site_refinement_flags_posn
_atom_site_refinement_flags_adp
_atom_site_refinement_flags_occupancy
_atom_site_disorder_assembly
_atom_site_disorder_group
U1 U 0.78596(5) 0.25393(4) 0.31224(2) 0.01613(14) Uani 1 1 d . U . . .
Ho1 Ho 0.67117(6) 0.12075(5) 0.20683(3) 0.01885(16) Uani 1 1 d . U . . .
Ho2 Ho 0.51512(6) 0.41172(5) 0.23765(3) 0.01638(15) Uani 1 1 d . U . . .
K1 K 0.3790(3) 0.2330(2) 0.31901(15) 0.0222(6) Uani 1 1 d D U . . .
O1 O 0.9463(9) 0.2605(7) 0.3140(5) 0.0196(19) Uani 1 1 d . U . . .
O2 O 0.6179(9) 0.2496(7) 0.3035(4) 0.0156(17) Uani 1 1 d . U . . .
O3 O 0.8504(9) 0.0836(8) 0.2728(5) 0.022(2) Uani 1 1 d . U . . .
O4 O 0.7306(10) 0.0399(9) 0.1188(5) 0.028(2) Uani 1 1 d . U . . .
O5 O 0.7471(9) 0.2766(7) 0.2008(4) 0.0187(18) Uani 1 1 d . U . . .
O6 O 0.4857(9) 0.2674(8) 0.1910(5) 0.0199(19) Uani 1 1 d . U . . .
O7 O 0.4760(10) 0.5372(8) 0.1746(5) 0.024(2) Uani 1 1 d . U . . .
O8 O 0.3474(11) 0.4464(8) 0.3036(5) 0.026(2) Uani 1 1 d . U . . .
O9 O 0.6701(9) 0.4315(7) 0.3074(5) 0.0180(18) Uani 1 1 d . U . . .
O10 O 0.1688(10) 0.2279(10) 0.3868(5) 0.029(2) Uani 1 1 d D U . . .
H10 H 0.099(6) 0.235(14) 0.3674(19) 0.044 Uiso 1 1 d DR . . . .
O11 O 0.7708(9) 0.2293(8) 0.4129(5) 0.0196(19) Uani 1 1 d . U . . .
O12 O 0.5687(10) 0.0443(8) 0.2663(5) 0.026(2) Uani 1 1 d . U . . .
C1 C 0.9547(14) -0.0182(11) 0.2850(7) 0.025(3) Uani 1 1 d . U . . .
C2 C 1.0888(17) -0.0063(14) 0.2709(11) 0.044(4) Uani 1 1 d . U . . .
H2A H 1.107140 -0.004093 0.223786 0.067 Uiso 1 1 calc GR . . . .
H2B H 1.157900 -0.067545 0.288552 0.067 Uiso 1 1 calc GR . . . .
H2C H 1.085736 0.060153 0.291486 0.067 Uiso 1 1 calc GR . . . .
C3 C 0.9478(19) -0.0998(14) 0.2375(9) 0.043(4) Uani 1 1 d . U . . .
H3A H 0.863223 -0.107205 0.244621 0.064 Uiso 1 1 calc GR . . . .
H3B H 1.018096 -0.168946 0.243913 0.064 Uiso 1 1 calc GR . . . .
H3C H 0.957676 -0.076373 0.193023 0.064 Uiso 1 1 calc GR . . . .
C4 C 0.943(2) -0.0473(14) 0.3542(9) 0.044(4) Uani 1 1 d . U . . .
H4A H 0.942312 0.011129 0.382490 0.066 Uiso 1 1 calc GR . . . .
H4B H 1.016894 -0.112901 0.362684 0.066 Uiso 1 1 calc GR . . . .
H4C H 0.861182 -0.059255 0.362903 0.066 Uiso 1 1 calc GR . . . .
C5 C 0.7663(18) -0.0238(14) 0.0594(8) 0.035(3) Uani 1 1 d . U . . .
C6 C 0.787(3) 0.0474(16) 0.0038(10) 0.060(6) Uani 1 1 d . U . . .
H6A H 0.706045 0.109627 -0.000179 0.090 Uiso 1 1 calc GR . . . .
H6B H 0.811660 0.005840 -0.037205 0.090 Uiso 1 1 calc GR . . . .
H6C H 0.856861 0.071896 0.013764 0.090 Uiso 1 1 calc GR . . . .
C7 C 0.659(2) -0.062(2) 0.0465(11) 0.066(6) Uani 1 1 d . U . . .
H7A H 0.643732 -0.102821 0.083770 0.099 Uiso 1 1 calc GR . . . .
H7B H 0.684179 -0.108624 0.007354 0.099 Uiso 1 1 calc GR . . . .
H7C H 0.578572 -0.000556 0.040073 0.099 Uiso 1 1 calc GR . . . .
C8 C 0.892(2) -0.1165(17) 0.0661(10) 0.054(5) Uani 1 1 d . U . . .
H8A H 0.960399 -0.089915 0.074541 0.082 Uiso 1 1 calc GR . . . .
H8B H 0.916378 -0.160060 0.025803 0.082 Uiso 1 1 calc GR . . . .
H8C H 0.880703 -0.160429 0.102414 0.082 Uiso 1 1 calc GR . . . .
C9 C 0.8274(15) 0.2879(12) 0.1447(7) 0.025(3) Uani 1 1 d . U . . .
C10 C 0.8689(16) 0.3819(13) 0.1592(7) 0.028(3) Uani 1 1 d . U . . .
H10A H 0.791062 0.447867 0.165983 0.042 Uiso 1 1 calc GR . . . .
H10B H 0.924905 0.390511 0.122387 0.042 Uiso 1 1 calc GR . . . .
H10C H 0.917041 0.367424 0.198521 0.042 Uiso 1 1 calc GR . . . .
C11 C 0.7542(15) 0.3061(13) 0.0861(7) 0.027(3) Uani 1 1 d . U . . .
H11A H 0.717689 0.250554 0.081982 0.041 Uiso 1 1 calc GR . . . .
H11B H 0.812875 0.303066 0.047608 0.041 Uiso 1 1 calc GR . . . .
H11C H 0.683097 0.376709 0.089580 0.041 Uiso 1 1 calc GR . . . .
C12 C 0.9526(15) 0.1858(13) 0.1382(8) 0.029(3) Uani 1 1 d . U . . .
H12A H 0.993569 0.172869 0.179646 0.043 Uiso 1 1 calc GR . . . .
H12B H 1.013459 0.195110 0.104043 0.043 Uiso 1 1 calc GR . . . .
H12C H 0.930349 0.124463 0.126714 0.043 Uiso 1 1 calc GR . . . .
C13 C 0.3926(13) 0.2736(11) 0.1418(7) 0.019(3) Uani 1 1 d . U . . .
C14 C 0.2626(15) 0.3687(13) 0.1637(8) 0.032(3) Uani 1 1 d . U . . .
H14A H 0.232550 0.356625 0.207817 0.047 Uiso 1 1 calc GR . . . .
H14B H 0.195927 0.373295 0.133727 0.047 Uiso 1 1 calc GR . . . .
H14C H 0.277912 0.435889 0.163251 0.047 Uiso 1 1 calc GR . . . .
C15 C 0.3603(18) 0.1701(14) 0.1500(9) 0.038(4) Uani 1 1 d . U . . .
H15A H 0.439272 0.106638 0.138827 0.058 Uiso 1 1 calc GR . . . .
H15B H 0.292602 0.172815 0.121124 0.058 Uiso 1 1 calc GR . . . .
H15C H 0.328909 0.166053 0.195260 0.058 Uiso 1 1 calc GR . . . .
C16 C 0.4436(16) 0.2819(15) 0.0766(7) 0.032(3) Uani 1 1 d . U . . .
H16A H 0.456479 0.349868 0.072551 0.048 Uiso 1 1 calc GR . . . .
H16B H 0.381742 0.279171 0.045548 0.048 Uiso 1 1 calc GR . . . .
H16C H 0.527372 0.222160 0.067252 0.048 Uiso 1 1 calc GR . . . .
C17 C 0.4400(17) 0.6269(13) 0.1341(8) 0.030(3) Uani 1 1 d . U . . .
C18 C 0.352(2) 0.7254(15) 0.1725(11) 0.058(5) Uani 1 1 d . U . . .
H18A H 0.272516 0.715075 0.189470 0.087 Uiso 1 1 calc GR . . . .
H18B H 0.328135 0.787618 0.144278 0.087 Uiso 1 1 calc GR . . . .
H18C H 0.397379 0.737719 0.208894 0.087 Uiso 1 1 calc GR . . . .
C19 C 0.375(3) 0.605(2) 0.0773(13) 0.086(9) Uani 1 1 d . U . . .
H19A H 0.434115 0.540505 0.053622 0.129 Uiso 1 1 calc GR . . . .
H19B H 0.352754 0.666323 0.048156 0.129 Uiso 1 1 calc GR . . . .
H19C H 0.294799 0.595003 0.093115 0.129 Uiso 1 1 calc GR . . . .
C20 C 0.561(2) 0.6446(16) 0.1079(10) 0.051(5) Uani 1 1 d . U . . .
H20A H 0.603239 0.662466 0.143973 0.076 Uiso 1 1 calc GR . . . .
H20B H 0.537278 0.703647 0.077261 0.076 Uiso 1 1 calc GR . . . .
H20C H 0.622236 0.579089 0.085388 0.076 Uiso 1 1 calc GR . . . .
C21 C 0.2324(13) 0.5149(12) 0.3399(7) 0.021(3) Uani 1 1 d . U . . .
C22 C 0.2508(14) 0.4980(12) 0.4125(7) 0.027(3) Uani 1 1 d . U . . .
H22A H 0.261433 0.424288 0.423134 0.041 Uiso 1 1 calc GR . . . .
H22B H 0.173996 0.548123 0.437822 0.041 Uiso 1 1 calc GR . . . .
H22C H 0.328658 0.510813 0.423188 0.041 Uiso 1 1 calc GR . . . .
C23 C 0.1148(16) 0.4874(13) 0.3230(8) 0.033(3) Uani 1 1 d . U . . .
H23A H 0.096828 0.504765 0.277592 0.049 Uiso 1 1 calc GR . . . .
H23B H 0.037968 0.529136 0.351587 0.049 Uiso 1 1 calc GR . . . .
H23C H 0.135012 0.410722 0.329205 0.049 Uiso 1 1 calc GR . . . .
C24 C 0.2006(16) 0.6328(12) 0.3221(8) 0.032(3) Uani 1 1 d . U . . .
H24A H 0.269525 0.655575 0.335555 0.048 Uiso 1 1 calc GR . . . .
H24B H 0.116810 0.677836 0.344418 0.048 Uiso 1 1 calc GR . . . .
H24C H 0.195061 0.640094 0.274924 0.048 Uiso 1 1 calc GR . . . .
C25 C 0.6737(15) 0.5294(11) 0.3343(6) 0.019(3) Uani 1 1 d . U . . .
C26 C 0.7550(18) 0.5717(13) 0.2844(8) 0.033(4) Uani 1 1 d . U . . .
H26A H 0.842933 0.516952 0.276218 0.049 Uiso 1 1 calc GR . . . .
H26B H 0.760899 0.637047 0.302065 0.049 Uiso 1 1 calc GR . . . .
H26C H 0.712013 0.587703 0.243480 0.049 Uiso 1 1 calc GR . . . .
C27 C 0.7508(18) 0.5002(13) 0.3950(8) 0.032(3) Uani 1 1 d . U . . .
H27A H 0.706324 0.469094 0.427017 0.048 Uiso 1 1 calc GR . . . .
H27B H 0.756720 0.564823 0.413732 0.048 Uiso 1 1 calc GR . . . .
H27C H 0.838896 0.447901 0.382978 0.048 Uiso 1 1 calc GR . . . .
C28 C 0.5416(16) 0.6093(12) 0.3472(9) 0.032(3) Uani 1 1 d . U . . .
H28A H 0.500617 0.630026 0.306061 0.048 Uiso 1 1 calc GR . . . .
H28B H 0.545662 0.672601 0.368803 0.048 Uiso 1 1 calc GR . . . .
H28C H 0.489867 0.578930 0.375487 0.048 Uiso 1 1 calc GR . . . .
C29 C 0.1507(14) 0.2025(13) 0.4544(7) 0.025(3) Uani 1 1 d D U . . .
C30 C 0.2838(16) 0.1751(15) 0.4814(8) 0.035(4) Uani 1 1 d . U . . .
H30A H 0.347822 0.112309 0.457689 0.053 Uiso 1 1 calc GR . . . .
H30B H 0.277848 0.159129 0.527660 0.053 Uiso 1 1 calc GR . . . .
H30C H 0.311171 0.236091 0.476040 0.053 Uiso 1 1 calc GR . . . .
C31 C 0.0490(17) 0.3028(14) 0.4882(8) 0.036(4) Uani 1 1 d . U . . .
H31A H 0.079563 0.362300 0.484070 0.053 Uiso 1 1 calc GR . . . .
H31B H 0.036066 0.288824 0.534371 0.053 Uiso 1 1 calc GR . . . .
H31C H -0.033788 0.321742 0.467835 0.053 Uiso 1 1 calc GR . . . .
C32 C 0.1048(16) 0.1112(14) 0.4586(8) 0.033(3) Uani 1 1 d . U . . .
H32A H 0.017149 0.133833 0.442872 0.049 Uiso 1 1 calc GR . . . .
H32B H 0.102056 0.089255 0.503881 0.049 Uiso 1 1 calc GR . . . .
H32C H 0.164950 0.050712 0.431622 0.049 Uiso 1 1 calc GR . . . .
C33 C 0.6817(14) 0.2220(11) 0.4658(7) 0.020(3) Uani 1 1 d . U . . .
C34 C 0.5589(15) 0.3231(13) 0.4687(8) 0.029(3) Uani 1 1 d . U . . .
H34A H 0.581600 0.385412 0.476724 0.044 Uiso 1 1 calc GR . . . .
H34B H 0.497453 0.318054 0.504000 0.044 Uiso 1 1 calc GR . . . .
H34C H 0.518303 0.330988 0.427235 0.044 Uiso 1 1 calc GR . . . .
C35 C 0.7498(14) 0.2077(13) 0.5289(7) 0.024(3) Uani 1 1 d . U . . .
H35A H 0.827172 0.141033 0.526057 0.036 Uiso 1 1 calc GR . . . .
H35B H 0.689715 0.204435 0.565383 0.036 Uiso 1 1 calc GR . . . .
H35C H 0.776159 0.268433 0.535802 0.036 Uiso 1 1 calc GR . . . .
C36 C 0.6447(15) 0.1251(12) 0.4525(8) 0.026(3) Uani 1 1 d . U . . .
H36A H 0.607371 0.132554 0.410215 0.039 Uiso 1 1 calc GR . . . .
H36B H 0.580195 0.121857 0.486748 0.039 Uiso 1 1 calc GR . . . .
H36C H 0.722823 0.059180 0.452230 0.039 Uiso 1 1 calc GR . . . .
C37 C 0.5449(16) -0.0504(11) 0.2820(8) 0.028(3) Uani 1 1 d . U . . .
C38 C 0.399(2) -0.0222(18) 0.3005(13) 0.060(5) Uani 1 1 d . U . . .
H38A H 0.368280 0.034936 0.334018 0.089 Uiso 1 1 calc GR . . . .
H38B H 0.385392 -0.085816 0.317339 0.089 Uiso 1 1 calc GR . . . .
H38C H 0.349551 0.002171 0.261946 0.089 Uiso 1 1 calc GR . . . .
C39 C 0.617(2) -0.1020(15) 0.3430(10) 0.051(5) Uani 1 1 d . U . . .
H39A H 0.708829 -0.109413 0.336664 0.077 Uiso 1 1 calc GR . . . .
H39B H 0.612969 -0.172826 0.349188 0.077 Uiso 1 1 calc GR . . . .
H39C H 0.575653 -0.056194 0.381411 0.077 Uiso 1 1 calc GR . . . .
C40 C 0.590(2) -0.1291(14) 0.2267(10) 0.048(4) Uani 1 1 d . U . . .
H40A H 0.535562 -0.100622 0.190211 0.072 Uiso 1 1 calc GR . . . .
H40B H 0.582331 -0.196527 0.240302 0.072 Uiso 1 1 calc GR . . . .
H40C H 0.681094 -0.142028 0.213041 0.072 Uiso 1 1 calc GR . . . .
C41 C 0.1266(17) 0.4875(16) 0.0084(10) 0.042(4) Uani 1 1 d . U . . .
H41 H 0.214442 0.479018 0.013576 0.050 Uiso 1 1 calc R . . . .
C42 C 0.0260(18) 0.5769(15) 0.0341(9) 0.040(4) Uani 1 1 d . U . . .
H42 H 0.044015 0.629356 0.057964 0.048 Uiso 1 1 calc R . . . .
C43 C -0.1006(17) 0.5901(15) 0.0249(9) 0.039(4) Uani 1 1 d . U . . .
H43 H -0.170504 0.652681 0.041523 0.046 Uiso 1 1 calc R . . . .

loop_
_atom_site_aniso_label
_atom_site_aniso_U_11
_atom_site_aniso_U_22
_atom_site_aniso_U_33
_atom_site_aniso_U_23
_atom_site_aniso_U_13
_atom_site_aniso_U_12
U1 0.0136(2) 0.0164(3) 0.0172(3) -0.00144(18) -0.00289(18) -0.00405(19)
Ho1 0.0160(3) 0.0182(3) 0.0204(3) -0.0057(2) -0.0016(2) -0.0041(2)
Ho2 0.0157(3) 0.0154(3) 0.0181(3) 0.0002(2) -0.0040(2) -0.0053(2)
K1 0.0196(15) 0.0203(15) 0.0261(16) -0.0019(12) 0.0042(12) -0.0075(12)
O1 0.009(4) 0.017(5) 0.029(5) -0.003(4) -0.002(4) 0.000(4)
O2 0.012(4) 0.017(4) 0.018(4) -0.002(3) -0.001(3) -0.006(3)
O3 0.016(4) 0.020(4) 0.029(5) -0.001(4) -0.008(4) -0.004(3)
O4 0.028(6) 0.029(5) 0.025(5) -0.014(4) 0.000(4) -0.010(4)
O5 0.019(4) 0.018(4) 0.018(4) -0.003(3) -0.001(3) -0.006(4)
O6 0.018(4) 0.020(5) 0.022(4) -0.002(4) -0.006(3) -0.006(4)
O7 0.024(5) 0.021(5) 0.024(5) 0.005(4) -0.005(4) -0.005(4)
O8 0.033(5) 0.016(5) 0.024(5) -0.007(4) 0.007(4) -0.004(4)
O9 0.018(4) 0.013(4) 0.023(5) -0.003(3) -0.002(4) -0.006(3)
O10 0.019(5) 0.054(7) 0.021(5) 0.007(4) -0.004(4) -0.019(5)
O11 0.015(4) 0.026(5) 0.019(4) -0.001(4) -0.003(3) -0.009(4)
O12 0.032(6) 0.018(4) 0.034(6) -0.003(4) -0.003(4) -0.016(4)
C1 0.020(6) 0.014(6) 0.031(7) -0.003(5) -0.009(5) 0.008(5)
C2 0.024(7) 0.029(9) 0.072(13) 0.006(8) -0.012(7) 0.002(6)
C3 0.041(10) 0.032(8) 0.045(9) -0.013(7) -0.013(8) -0.001(7)
C4 0.050(11) 0.029(9) 0.038(7) 0.005(6) -0.013(7) 0.004(8)
C5 0.043(8) 0.037(8) 0.027(7) -0.015(5) -0.001(6) -0.016(6)
C6 0.086(16) 0.038(10) 0.040(9) -0.011(7) 0.019(10) -0.008(9)
C7 0.074(12) 0.092(17) 0.047(12) -0.036(11) -0.001(10) -0.049(12)
C8 0.058(10) 0.051(10) 0.035(10) -0.017(7) 0.001(8) 0.001(8)
C9 0.028(7) 0.026(6) 0.023(6) -0.002(5) 0.008(5) -0.014(5)
C10 0.035(9) 0.035(7) 0.020(7) 0.002(6) 0.001(6) -0.021(7)
C11 0.028(7) 0.033(8) 0.021(6) -0.003(6) 0.005(5) -0.013(6)
C12 0.024(7) 0.035(7) 0.027(8) -0.008(6) 0.006(5) -0.013(5)
C13 0.018(6) 0.024(6) 0.021(6) -0.002(5) -0.010(4) -0.013(5)
C14 0.024(7) 0.035(7) 0.032(8) -0.003(6) -0.008(6) -0.006(6)
C15 0.044(10) 0.036(7) 0.043(10) 0.000(7) -0.018(8) -0.022(7)
C16 0.030(8) 0.048(10) 0.018(6) -0.001(6) -0.006(5) -0.014(7)
C17 0.038(8) 0.024(6) 0.027(7) 0.011(5) -0.010(6) -0.008(6)
C18 0.057(12) 0.028(8) 0.071(12) 0.013(8) 0.016(10) -0.001(8)
C19 0.14(2) 0.067(15) 0.076(13) 0.038(10) -0.081(16) -0.059(16)
C20 0.047(9) 0.041(11) 0.057(12) 0.026(9) 0.002(8) -0.010(8)
C21 0.017(6) 0.024(6) 0.020(6) -0.006(5) 0.005(4) -0.006(5)
C22 0.017(7) 0.027(8) 0.027(6) -0.004(5) 0.003(5) 0.002(6)
C23 0.025(7) 0.030(8) 0.040(9) -0.008(7) -0.001(6) -0.006(6)
C24 0.030(8) 0.022(6) 0.035(9) 0.000(6) 0.002(7) -0.001(6)
C25 0.034(6) 0.016(6) 0.015(6) 0.003(4) -0.006(5) -0.018(5)
C26 0.048(9) 0.028(8) 0.035(8) 0.000(6) 0.002(7) -0.031(7)
C27 0.046(9) 0.030(8) 0.026(7) -0.003(6) -0.013(6) -0.019(7)
C28 0.033(7) 0.016(6) 0.051(10) -0.007(6) -0.001(6) -0.015(5)
C29 0.019(6) 0.036(7) 0.019(6) 0.008(5) -0.005(5) -0.008(5)
C30 0.023(7) 0.051(10) 0.035(8) 0.011(8) -0.011(6) -0.016(7)
C31 0.031(8) 0.035(7) 0.037(8) 0.002(6) 0.003(6) -0.008(6)
C32 0.026(8) 0.036(7) 0.037(9) 0.009(6) -0.007(7) -0.011(6)
C33 0.019(6) 0.022(6) 0.021(6) 0.000(5) -0.001(4) -0.008(5)
C34 0.025(7) 0.026(7) 0.030(8) -0.002(6) 0.001(6) -0.002(5)
C35 0.023(7) 0.035(8) 0.020(6) 0.003(6) -0.001(5) -0.017(6)
C36 0.024(8) 0.026(6) 0.033(8) 0.003(6) -0.006(6) -0.013(6)
C37 0.037(7) 0.012(6) 0.040(7) -0.001(5) -0.005(6) -0.017(6)
C38 0.045(8) 0.047(12) 0.094(17) 0.003(10) 0.005(8) -0.027(8)
C39 0.077(13) 0.033(10) 0.057(10) 0.011(7) -0.026(10) -0.033(10)
C40 0.063(12) 0.024(8) 0.057(9) -0.009(7) -0.010(8) -0.016(8)
C41 0.024(7) 0.050(9) 0.055(11) 0.008(8) -0.011(7) -0.016(6)
C42 0.035(7) 0.040(9) 0.050(10) 0.010(7) -0.009(7) -0.018(6)
C43 0.032(7) 0.043(10) 0.040(10) 0.002(8) -0.002(7) -0.014(7)

loop_
_atom_type_symbol
_atom_type_description
_atom_type_scat_dispersion_real
_atom_type_scat_dispersion_imag
_atom_type_scat_source
C C 0.0033 0.0016 'International Tables Vol C Tables 4.2.6.8 and 6.1.1.4'
H H 0.0000 0.0000 'International Tables Vol C Tables 4.2.6.8 and 6.1.1.4'
Ho Ho -0.2175 4.6783 'International Tables Vol C Tables 4.2.6.8 and 6.1.1.4'
K K 0.2009 0.2494 'International Tables Vol C Tables 4.2.6.8 and 6.1.1.4'
O O 0.0106 0.0060 'International Tables Vol C Tables 4.2.6.8 and 6.1.1.4'
U U -9.6767 9.6646 'International Tables Vol C Tables 4.2.6.8 and 6.1.1.4'

loop_
_geom_angle_atom_site_label_1
_geom_angle_atom_site_label_2
_geom_angle_atom_site_label_3
_geom_angle
_geom_angle_site_symmetry_1
_geom_angle_site_symmetry_3
_geom_angle_publ_flag
O1 U1 O2 175.6(4) . . ?
O1 U1 O3 98.0(4) . . ?
O1 U1 O5 102.4(4) . . ?
O1 U1 O9 97.6(4) . . ?
O1 U1 O11 93.3(4) . . ?
O2 U1 O3 81.5(4) . . ?
O2 U1 O5 73.2(4) . . ?
O2 U1 O9 81.2(4) . . ?
O2 U1 O11 91.1(4) . . ?
O3 U1 O5 76.6(3) . . ?
O9 U1 O3 151.9(3) . . ?
O9 U1 O5 77.4(3) . . ?
O11 U1 O3 100.9(4) . . ?
O11 U1 O5 164.3(3) . . ?
O11 U1 O9 101.4(4) . . ?
O2 Ho1 O5 61.0(3) . . ?
O3 Ho1 O2 67.6(3) . . ?
O3 Ho1 O5 71.3(3) . . ?
O4 Ho1 O2 167.2(4) . . ?
O4 Ho1 O3 110.8(4) . . ?
O4 Ho1 O5 106.2(4) . . ?
O4 Ho1 O6 106.7(4) . . ?
O4 Ho1 O12 109.2(4) . . ?
O6 Ho1 O2 70.3(3) . . ?
O6 Ho1 O3 135.3(3) . . ?
O6 Ho1 O5 75.5(3) . . ?
O12 Ho1 O2 83.6(3) . . ?
O12 Ho1 O3 96.5(4) . . ?
O12 Ho1 O5 144.5(3) . . ?
O12 Ho1 O6 93.4(4) . . ?
O2 Ho2 O5 60.7(3) . . ?
O6 Ho2 O2 70.8(3) . . ?
O6 Ho2 O5 74.2(3) . . ?
O6 Ho2 O9 134.6(3) . . ?
O7 Ho2 O2 166.2(3) . . ?
O7 Ho2 O5 106.1(4) . . ?
O7 Ho2 O6 111.2(4) . . ?
O7 Ho2 O8 107.1(4) . . ?
O7 Ho2 O9 105.3(4) . . ?
O8 Ho2 O2 86.2(3) . . ?
O8 Ho2 O5 146.8(3) . . ?
O8 Ho2 O6 92.7(4) . . ?
O8 Ho2 O9 101.5(4) . . ?
O9 Ho2 O2 67.5(3) . . ?
O9 Ho2 O5 70.5(3) . . ?
O2 K1 O6 59.0(3) . . ?
O2 K1 O8 70.1(3) . . ?
O2 K1 O12 68.8(3) . . ?
O8 K1 O6 68.5(3) . . ?
O8 K1 O12 131.4(3) . . ?
O10 K1 O2 154.9(3) . . ?
O10 K1 O6 145.1(3) . . ?
O10 K1 O8 108.1(4) . . ?
O10 K1 O12 120.1(4) . . ?
O12 K1 O6 68.7(3) . . ?
U1 O2 Ho1 99.7(4) . . ?
U1 O2 Ho2 101.3(4) . . ?
U1 O2 K1 167.5(5) . . ?
Ho1 O2 K1 88.0(3) . . ?
Ho2 O2 Ho1 94.0(3) . . ?
Ho2 O2 K1 87.9(3) . . ?
U1 O3 Ho1 94.7(3) . . ?
C1 O3 U1 135.3(8) . . ?
C1 O3 Ho1 129.8(8) . . ?
C5 O4 Ho1 174.4(11) . . ?
U1 O5 Ho1 88.4(3) . . ?
U1 O5 Ho2 87.2(3) . . ?
Ho1 O5 Ho2 91.6(3) . . ?
C9 O5 U1 131.8(8) . . ?
C9 O5 Ho1 120.5(8) . . ?
C9 O5 Ho2 125.4(8) . . ?
Ho1 O6 Ho2 105.9(4) . . ?
Ho1 O6 K1 88.4(3) . . ?
Ho2 O6 K1 87.2(3) . . ?
C13 O6 Ho1 125.0(8) . . ?
C13 O6 Ho2 125.7(8) . . ?
C13 O6 K1 109.7(7) . . ?
C17 O7 Ho2 175.7(10) . . ?
Ho2 O8 K1 94.6(3) . . ?
C21 O8 Ho2 154.8(9) . . ?
C21 O8 K1 110.5(8) . . ?
U1 O9 Ho2 94.5(3) . . ?
C25 O9 U1 137.3(8) . . ?
C25 O9 Ho2 128.2(8) . . ?
C29 O10 K1 130.3(8) . . ?
C33 O11 U1 142.9(8) . . ?
Ho1 O12 K1 95.5(4) . . ?
C37 O12 Ho1 148.8(10) . . ?
C37 O12 K1 114.6(9) . . ?
O3 C1 C2 108.8(12) . . ?
O3 C1 C3 107.5(12) . . ?
O3 C1 C4 110.1(12) . . ?
C3 C1 C2 107.9(14) . . ?
C4 C1 C2 108.7(14) . . ?
C4 C1 C3 113.6(15) . . ?
O4 C5 C6 107.8(14) . . ?
O4 C5 C7 108.9(15) . . ?
O4 C5 C8 109.2(14) . . ?
C7 C5 C6 111.3(18) . . ?
C8 C5 C6 108.8(17) . . ?
C8 C5 C7 110.7(18) . . ?
O5 C9 C10 107.7(11) . . ?
O5 C9 C11 110.1(12) . . ?
O5 C9 C12 107.9(12) . . ?
C10 C9 C12 107.2(13) . . ?
C11 C9 C10 111.6(13) . . ?
C11 C9 C12 112.2(13) . . ?
O6 C13 C14 106.5(11) . . ?
O6 C13 C15 105.7(11) . . ?
C14 C13 C15 105.2(13) . . ?
C16 C13 O6 112.7(12) . . ?
C16 C13 C14 114.1(13) . . ?
C16 C13 C15 112.0(13) . . ?
O7 C17 C18 109.9(14) . . ?
O7 C17 C19 109.3(14) . . ?
O7 C17 C20 109.3(13) . . ?
C18 C17 C20 108.8(16) . . ?
C19 C17 C18 111.5(19) . . ?
C19 C17 C20 108.1(19) . . ?
O8 C21 C22 109.1(11) . . ?
O8 C21 C23 109.7(12) . . ?
O8 C21 C24 110.8(12) . . ?
C22 C21 C23 108.9(12) . . ?
C22 C21 C24 111.5(12) . . ?
C24 C21 C23 106.8(13) . . ?
O9 C25 C26 107.9(11) . . ?
O9 C25 C27 107.6(11) . . ?
O9 C25 C28 110.7(11) . . ?
C27 C25 C26 106.3(13) . . ?
C28 C25 C26 110.7(13) . . ?
C28 C25 C27 113.4(13) . . ?
O10 C29 C30 105.2(12) . . ?
O10 C29 C31 107.4(12) . . ?
O10 C29 C32 109.9(12) . . ?
C30 C29 C31 111.1(14) . . ?
C32 C29 C30 112.5(13) . . ?
C32 C29 C31 110.5(13) . . ?
O11 C33 C34 109.1(12) . . ?
O11 C33 C35 108.5(11) . . ?
O11 C33 C36 108.7(11) . . ?
C34 C33 C35 111.3(12) . . ?
C34 C33 C36 108.9(12) . . ?
C35 C33 C36 110.3(12) . . ?
O12 C37 C38 110.2(13) . . ?
O12 C37 C39 109.7(12) . . ?
O12 C37 C40 110.9(14) . . ?
C38 C37 C39 106.2(16) . . ?
C40 C37 C38 110.2(16) . . ?
C40 C37 C39 109.4(15) . . ?
C42 C41 C43 120.3(17) . 2_565 ?
C43 C42 C41 119.5(18) . . ?
C42 C43 C41 120.1(18) . 2_565 ?

loop_
_geom_bond_atom_site_label_1
_geom_bond_atom_site_label_2
_geom_bond_distance
_geom_bond_site_symmetry_2
_geom_bond_publ_flag
U1 O1 1.814(9) . ?
U1 O2 1.905(9) . ?
U1 O3 2.267(10) . ?
U1 O5 2.364(9) . ?
U1 O9 2.255(9) . ?
U1 O11 2.104(9) . ?
Ho1 O2 2.535(9) . ?
Ho1 O3 2.380(9) . ?
Ho1 O4 2.055(10) . ?
Ho1 O5 2.536(9) . ?
Ho1 O6 2.296(9) . ?
Ho1 O12 2.125(10) . ?
Ho2 O2 2.495(9) . ?
Ho2 O5 2.593(9) . ?
Ho2 O6 2.311(9) . ?
Ho2 O7 2.058(10) . ?
Ho2 O8 2.125(10) . ?
Ho2 O9 2.402(9) . ?
K1 O2 2.735(9) . ?
K1 O6 2.919(10) . ?
K1 O8 2.780(10) . ?
K1 O10 2.653(10) . ?
K1 O12 2.784(11) . ?
O3 C1 1.458(16) . ?
O4 C5 1.441(18) . ?
O5 C9 1.450(17) . ?
O6 C13 1.477(15) . ?
O7 C17 1.412(17) . ?
O8 C21 1.423(16) . ?
O9 C25 1.448(15) . ?
O10 C29 1.450(16) . ?
O11 C33 1.446(17) . ?
O12 C37 1.425(16) . ?
C1 C2 1.56(2) . ?
C1 C3 1.50(2) . ?
C1 C4 1.49(2) . ?
C5 C6 1.55(3) . ?
C5 C7 1.50(3) . ?
C5 C8 1.49(3) . ?
C9 C10 1.54(2) . ?
C9 C11 1.47(2) . ?
C9 C12 1.54(2) . ?
C13 C14 1.56(2) . ?
C13 C15 1.57(2) . ?
C13 C16 1.44(2) . ?
C17 C18 1.51(3) . ?
C17 C19 1.50(3) . ?
C17 C20 1.51(3) . ?
C21 C22 1.53(2) . ?
C21 C23 1.54(2) . ?
C21 C24 1.54(2) . ?
C25 C26 1.563(19) . ?
C25 C27 1.53(2) . ?
C25 C28 1.46(2) . ?
C29 C30 1.52(2) . ?
C29 C31 1.53(2) . ?
C29 C32 1.50(2) . ?
C33 C34 1.52(2) . ?
C33 C35 1.524(19) . ?
C33 C36 1.537(19) . ?
C37 C38 1.54(3) . ?
C37 C39 1.56(2) . ?
C37 C40 1.48(2) . ?
C41 C42 1.37(3) . ?
C41 C43 1.38(3) 2_565 ?
C42 C43 1.37(2) . ?
